data_7022389
loop_
_publ_author_name
'Mosalkova, Anastasiya P.'
'Voitekhovich, Sergei V.'
'Lyakhov, Alexander S.'
'Ivashkevich, Ludmila S.'
'Lach, Jochen'
'Kersting, Berthold'
'Gaponik, Pavel N.'
'Ivashkevich, Oleg A.'

_publ_section_title
;
 2-tert-Butyl-5-(2-pyridyl)-2H-tetrazole as a chelating ligand in the
 direct synthesis of novel Cu(II) and heterobimetallic Cu(II)/Mn(II)
 complexes.
;
_journal_issue 8
_journal_name_full 'Dalton transactions (Cambridge, England : 2003)'
_journal_page_first 2985
_journal_page_last 2997
_journal_paper_doi 10.1039/c2dt32512h
_journal_volume 42
_journal_year 2013
_chemical_formula_moiety 'C32 H44 Cu2 Mn N10 O12'
_chemical_formula_sum 'C32 H44 Cu2 Mn N10 O12'
_chemical_formula_weight 942.79
_chemical_name_systematic
;
?
;
_space_group_IT_number 2
_symmetry_cell_setting triclinic
_symmetry_space_group_name_Hall '-P 1'
_symmetry_space_group_name_H-M 'P -1'
_atom_sites_solution_hydrogens geom
_atom_sites_solution_primary direct
_atom_sites_solution_secondary difmap
_audit_creation_method SHELXL-97
_cell_angle_alpha 81.761(2)
_cell_angle_beta 75.090(2)
_cell_angle_gamma 70.822(2)
_cell_formula_units_Z 1
_cell_length_a 8.5655(4)
_cell_length_b 9.9404(5)
_cell_length_c 12.7777(7)
_cell_measurement_reflns_used 9258
_cell_measurement_temperature 100(2)
_cell_measurement_theta_max 30.46
_cell_measurement_theta_min 2.58
_cell_volume 990.91(9)
_computing_cell_refinement 'SAINT (Bruker, 2010)'
_computing_data_collection 'APEX2 (Bruker, 2010)'
_computing_data_reduction 'SAINT (Bruker, 2010)'
_computing_molecular_graphics 'PLATON (Spek, 2009)'
_computing_publication_material
;
SHELXL-97 (Sheldrick, 2008),
PLATON (Spek, 2009)
;
_computing_structure_refinement 'SHELXL-97 (Sheldrick, 2008)'
_computing_structure_solution 'SIR2004 (Burla et al., 2005)'
_diffrn_ambient_temperature 100(2)
_diffrn_measured_fraction_theta_full 0.994
_diffrn_measured_fraction_theta_max 0.994
_diffrn_measurement_device_type 'Bruker APEX-II CCD'
_diffrn_measurement_method '\f and \w scans'
_diffrn_radiation_monochromator graphite
_diffrn_radiation_source 'fine-focus sealed tube'
_diffrn_radiation_type MoK\a
_diffrn_radiation_wavelength 0.71073
_diffrn_reflns_av_R_equivalents 0.0265
_diffrn_reflns_av_sigmaI/netI 0.0238
_diffrn_reflns_limit_h_max 11
_diffrn_reflns_limit_h_min -11
_diffrn_reflns_limit_k_max 12
_diffrn_reflns_limit_k_min -12
_diffrn_reflns_limit_l_max 16
_diffrn_reflns_limit_l_min -16
_diffrn_reflns_number 19035
_diffrn_reflns_theta_full 27.50
_diffrn_reflns_theta_max 27.50
_diffrn_reflns_theta_min 2.17
_diffrn_standards_number 0
_exptl_absorpt_coefficient_mu 1.449
_exptl_absorpt_correction_T_max 0.9311
_exptl_absorpt_correction_T_min 0.7703
_exptl_absorpt_correction_type multi-scan
_exptl_absorpt_process_details 'SADABS (Bruker, 2008)'
_exptl_crystal_colour blue
_exptl_crystal_density_diffrn 1.580
_exptl_crystal_density_method 'not measured'
_exptl_crystal_description lamina
_exptl_crystal_F_000 485
_exptl_crystal_size_max 0.19
_exptl_crystal_size_mid 0.15
_exptl_crystal_size_min 0.05
_refine_diff_density_max 0.378
_refine_diff_density_min -0.316
_refine_diff_density_rms 0.057
_refine_ls_extinction_method none
_refine_ls_goodness_of_fit_ref 0.999
_refine_ls_hydrogen_treatment constr
_refine_ls_matrix_type full
_refine_ls_number_parameters 265
_refine_ls_number_reflns 4525
_refine_ls_number_restraints 0
_refine_ls_restrained_S_all 0.999
_refine_ls_R_factor_all 0.0290
_refine_ls_R_factor_gt 0.0233
_refine_ls_shift/su_max 0.001
_refine_ls_shift/su_mean 0.000
_refine_ls_structure_factor_coef Fsqd
_refine_ls_weighting_details 'calc w=1/[\s^2^(Fo^2^)+(0.0293P)^2^+0.5980P] where P=(Fo^2^+2Fc^2^)/3'
_refine_ls_weighting_scheme calc
_refine_ls_wR_factor_gt 0.0571
_refine_ls_wR_factor_ref 0.0605
_reflns_number_gt 4027
_reflns_number_total 4525
_reflns_threshold_expression I>2\s(I)
_cod_data_source_file c2dt32512h.txt
_cod_data_source_block 4
_cod_database_code 7022389

loop_
_symmetry_equiv_pos_as_xyz
'x, y, z'
'-x, -y, -z'

loop_
_atom_site_label
_atom_site_type_symbol
_atom_site_fract_x
_atom_site_fract_y
_atom_site_fract_z
_atom_site_U_iso_or_equiv
_atom_site_adp_type
_atom_site_occupancy
_atom_site_symmetry_multiplicity
_atom_site_calc_flag
_atom_site_refinement_flags
Cu1 Cu 0.61374(2) 0.72937(2) 0.689356(14) 0.01142(6) Uani 1 1 d .
Mn1 Mn 0.5000 1.0000 0.5000 0.01108(8) Uani 1 2 d S
N1 N 0.70473(16) 0.52411(14) 0.81188(10) 0.0130(3) Uani 1 1 d .
N2 N 0.71080(16) 0.39256(14) 0.85413(10) 0.0131(3) Uani 1 1 d .
N3 N 0.83756(17) 0.33194(15) 0.90365(11) 0.0168(3) Uani 1 1 d .
N4 N 0.91959(17) 0.42664(15) 0.89434(11) 0.0166(3) Uani 1 1 d .
C5 C 0.83613(19) 0.54216(17) 0.83858(12) 0.0131(3) Uani 1 1 d .
C1 C 0.5857(2) 0.32156(17) 0.84448(12) 0.0144(3) Uani 1 1 d .
C2 C 0.4096(2) 0.42377(19) 0.88547(14) 0.0200(3) Uani 1 1 d .
H2A H 0.3976 0.4442 0.9604 0.030 Uiso 1 1 calc R
H2B H 0.3236 0.3800 0.8829 0.030 Uiso 1 1 calc R
H2C H 0.3944 0.5128 0.8395 0.030 Uiso 1 1 calc R
C3 C 0.6172(2) 0.18156(19) 0.91424(14) 0.0216(4) Uani 1 1 d .
H3A H 0.7338 0.1210 0.8884 0.032 Uiso 1 1 calc R
H3B H 0.5377 0.1322 0.9091 0.032 Uiso 1 1 calc R
H3C H 0.6005 0.2015 0.9900 0.032 Uiso 1 1 calc R
C4 C 0.6153(2) 0.29819(19) 0.72486(13) 0.0189(3) Uani 1 1 d .
H4A H 0.5974 0.3904 0.6829 0.028 Uiso 1 1 calc R
H4B H 0.5356 0.2515 0.7155 0.028 Uiso 1 1 calc R
H4C H 0.7318 0.2375 0.6992 0.028 Uiso 1 1 calc R
C6 C 0.88488(19) 0.67308(17) 0.80788(12) 0.0139(3) Uani 1 1 d .
N7 N 0.80567(16) 0.76734(14) 0.73630(11) 0.0136(3) Uani 1 1 d .
C8 C 0.8542(2) 0.88421(18) 0.70083(14) 0.0179(3) Uani 1 1 d .
H8 H 0.7990 0.9514 0.6509 0.021 Uiso 1 1 calc R
C9 C 0.9826(2) 0.91012(19) 0.73472(14) 0.0205(3) Uani 1 1 d .
H9 H 1.0176 0.9919 0.7062 0.025 Uiso 1 1 calc R
C10 C 1.0593(2) 0.81524(19) 0.81075(14) 0.0201(3) Uani 1 1 d .
H10 H 1.1453 0.8324 0.8365 0.024 Uiso 1 1 calc R
C11 C 1.0086(2) 0.69504(18) 0.84853(13) 0.0173(3) Uani 1 1 d .
H11 H 1.0579 0.6290 0.9014 0.021 Uiso 1 1 calc R
C12 C 0.2515(2) 0.65108(19) 0.55839(13) 0.0188(3) Uani 1 1 d .
H12A H 0.1724 0.7176 0.5173 0.028 Uiso 1 1 calc R
H12B H 0.1875 0.6203 0.6277 0.028 Uiso 1 1 calc R
H12C H 0.3187 0.5677 0.5164 0.028 Uiso 1 1 calc R
C13 C 0.36833(19) 0.72440(17) 0.57956(12) 0.0127(3) Uani 1 1 d .
O1 O 0.43761(14) 0.67012(12) 0.65895(9) 0.0167(2) Uani 1 1 d .
O2 O 0.39099(15) 0.82982(12) 0.51929(9) 0.0182(2) Uani 1 1 d .
C14 C 0.9197(2) 0.66128(19) 0.38051(14) 0.0206(3) Uani 1 1 d .
H14A H 0.8516 0.6374 0.3392 0.031 Uiso 1 1 calc R
H14B H 1.0081 0.5747 0.3971 0.031 Uiso 1 1 calc R
H14C H 0.9727 0.7312 0.3374 0.031 Uiso 1 1 calc R
C15 C 0.80782(19) 0.72325(17) 0.48417(13) 0.0150(3) Uani 1 1 d .
O3 O 0.75357(14) 0.85607(12) 0.48984(10) 0.0179(2) Uani 1 1 d .
O4 O 0.77248(14) 0.63557(12) 0.56253(9) 0.0157(2) Uani 1 1 d .
C16 C 0.2592(2) 1.07845(18) 0.84503(14) 0.0191(3) Uani 1 1 d .
H16A H 0.2660 1.1756 0.8251 0.029 Uiso 1 1 calc R
H16B H 0.2744 1.0504 0.9194 0.029 Uiso 1 1 calc R
H16C H 0.1480 1.0752 0.8405 0.029 Uiso 1 1 calc R
C17 C 0.39656(19) 0.97704(17) 0.76822(12) 0.0137(3) Uani 1 1 d .
O5 O 0.44665(14) 0.84726(12) 0.80348(9) 0.0157(2) Uani 1 1 d .
O6 O 0.45356(15) 1.02331(13) 0.67518(9) 0.0194(2) Uani 1 1 d .

loop_
_atom_site_aniso_label
_atom_site_aniso_U_11
_atom_site_aniso_U_22
_atom_site_aniso_U_33
_atom_site_aniso_U_23
_atom_site_aniso_U_13
_atom_site_aniso_U_12
Cu1 0.01090(10) 0.01115(10) 0.01260(10) 0.00019(7) -0.00416(7) -0.00310(7)
Mn1 0.01156(16) 0.00886(16) 0.01223(16) 0.00113(12) -0.00358(12) -0.00239(12)
N1 0.0134(6) 0.0131(6) 0.0120(6) -0.0003(5) -0.0032(5) -0.0033(5)
N2 0.0151(6) 0.0129(6) 0.0108(6) 0.0004(5) -0.0034(5) -0.0036(5)
N3 0.0162(7) 0.0172(7) 0.0164(6) 0.0007(5) -0.0062(5) -0.0030(6)
N4 0.0160(7) 0.0168(7) 0.0165(7) 0.0002(5) -0.0056(5) -0.0035(6)
C5 0.0120(7) 0.0146(8) 0.0109(7) -0.0032(6) -0.0016(5) -0.0013(6)
C1 0.0168(8) 0.0139(8) 0.0140(7) -0.0007(6) -0.0032(6) -0.0069(6)
C2 0.0158(8) 0.0204(9) 0.0235(9) -0.0037(7) -0.0013(6) -0.0064(7)
C3 0.0281(9) 0.0183(9) 0.0205(8) 0.0042(7) -0.0079(7) -0.0105(7)
C4 0.0245(9) 0.0189(8) 0.0156(8) -0.0020(6) -0.0044(6) -0.0092(7)
C6 0.0110(7) 0.0156(8) 0.0135(7) -0.0032(6) -0.0009(6) -0.0024(6)
N7 0.0123(6) 0.0133(7) 0.0154(6) -0.0022(5) -0.0039(5) -0.0031(5)
C8 0.0174(8) 0.0142(8) 0.0229(8) -0.0017(6) -0.0060(6) -0.0045(6)
C9 0.0188(8) 0.0159(8) 0.0292(9) -0.0037(7) -0.0057(7) -0.0073(7)
C10 0.0157(8) 0.0224(9) 0.0259(9) -0.0065(7) -0.0074(7) -0.0065(7)
C11 0.0143(8) 0.0200(8) 0.0176(8) -0.0022(6) -0.0055(6) -0.0036(6)
C12 0.0233(8) 0.0236(9) 0.0148(7) -0.0005(6) -0.0051(6) -0.0138(7)
C13 0.0121(7) 0.0125(7) 0.0128(7) -0.0033(6) -0.0015(5) -0.0029(6)
O1 0.0169(6) 0.0187(6) 0.0174(6) 0.0028(5) -0.0066(4) -0.0091(5)
O2 0.0222(6) 0.0155(6) 0.0203(6) 0.0033(5) -0.0080(5) -0.0098(5)
C14 0.0216(8) 0.0175(8) 0.0185(8) 0.0002(6) -0.0014(6) -0.0032(7)
C15 0.0106(7) 0.0161(8) 0.0190(8) -0.0005(6) -0.0071(6) -0.0027(6)
O3 0.0136(5) 0.0123(6) 0.0268(6) -0.0015(5) -0.0070(5) -0.0007(4)
O4 0.0162(5) 0.0143(6) 0.0157(5) -0.0012(4) -0.0032(4) -0.0037(5)
C16 0.0192(8) 0.0159(8) 0.0206(8) -0.0019(6) -0.0040(6) -0.0032(7)
C17 0.0135(7) 0.0162(8) 0.0148(7) -0.0017(6) -0.0063(6) -0.0065(6)
O5 0.0155(5) 0.0147(6) 0.0155(5) -0.0005(4) -0.0031(4) -0.0032(5)
O6 0.0263(6) 0.0204(6) 0.0136(5) 0.0002(5) -0.0042(5) -0.0106(5)

loop_
_atom_type_symbol
_atom_type_description
_atom_type_scat_dispersion_real
_atom_type_scat_dispersion_imag
_atom_type_scat_source
C C 0.0033 0.0016 'International Tables Vol C Tables 4.2.6.8 and 6.1.1.4'
H H 0.0000 0.0000 'International Tables Vol C Tables 4.2.6.8 and 6.1.1.4'
N N 0.0061 0.0033 'International Tables Vol C Tables 4.2.6.8 and 6.1.1.4'
O O 0.0106 0.0060 'International Tables Vol C Tables 4.2.6.8 and 6.1.1.4'
Mn Mn 0.3368 0.7283 'International Tables Vol C Tables 4.2.6.8 and 6.1.1.4'
Cu Cu 0.3201 1.2651 'International Tables Vol C Tables 4.2.6.8 and 6.1.1.4'

loop_
_geom_angle_atom_site_label_1
_geom_angle_atom_site_label_2
_geom_angle_atom_site_label_3
_geom_angle
_geom_angle_site_symmetry_1
_geom_angle_site_symmetry_3
O1 Cu1 O4 89.87(5) . .
O1 Cu1 O5 90.19(5) . .
O4 Cu1 O5 172.13(5) . .
O1 Cu1 N7 171.97(5) . .
O4 Cu1 N7 90.96(5) . .
O5 Cu1 N7 90.07(5) . .
O1 Cu1 N1 95.22(5) . .
O4 Cu1 N1 92.88(5) . .
O5 Cu1 N1 94.95(4) . .
N7 Cu1 N1 76.76(5) . .
O2 Mn1 O2 180.00(5) 2_676 .
O2 Mn1 O3 93.20(4) 2_676 2_676
O2 Mn1 O3 86.80(4) . 2_676
O2 Mn1 O3 86.80(4) 2_676 .
O2 Mn1 O3 93.20(4) . .
O3 Mn1 O3 179.999(1) 2_676 .
O2 Mn1 O6 95.06(4) 2_676 2_676
O2 Mn1 O6 84.94(4) . 2_676
O3 Mn1 O6 94.02(4) 2_676 2_676
O3 Mn1 O6 85.98(4) . 2_676
O2 Mn1 O6 84.94(4) 2_676 .
O2 Mn1 O6 95.06(4) . .
O3 Mn1 O6 85.98(4) 2_676 .
O3 Mn1 O6 94.02(4) . .
O6 Mn1 O6 179.999(1) 2_676 .
C5 N1 N2 101.80(12) . .
C5 N1 Cu1 104.36(10) . .
N2 N1 Cu1 152.39(10) . .
N3 N2 N1 113.50(13) . .
N3 N2 C1 124.21(13) . .
N1 N2 C1 122.29(12) . .
N4 N3 N2 106.35(13) . .
N3 N4 C5 105.72(13) . .
N1 C5 N4 112.64(14) . .
N1 C5 C6 122.72(14) . .
N4 C5 C6 124.63(14) . .
N2 C1 C4 107.23(12) . .
N2 C1 C2 106.76(13) . .
C4 C1 C2 111.00(14) . .
N2 C1 C3 107.56(13) . .
C4 C1 C3 112.27(14) . .
C2 C1 C3 111.70(13) . .
C1 C2 H2A 109.5 . .
C1 C2 H2B 109.5 . .
H2A C2 H2B 109.5 . .
C1 C2 H2C 109.5 . .
H2A C2 H2C 109.5 . .
H2B C2 H2C 109.5 . .
C1 C3 H3A 109.5 . .
C1 C3 H3B 109.5 . .
H3A C3 H3B 109.5 . .
C1 C3 H3C 109.5 . .
H3A C3 H3C 109.5 . .
H3B C3 H3C 109.5 . .
C1 C4 H4A 109.5 . .
C1 C4 H4B 109.5 . .
H4A C4 H4B 109.5 . .
C1 C4 H4C 109.5 . .
H4A C4 H4C 109.5 . .
H4B C4 H4C 109.5 . .
N7 C6 C11 122.74(15) . .
N7 C6 C5 116.35(14) . .
C11 C6 C5 120.89(14) . .
C8 N7 C6 118.23(14) . .
C8 N7 Cu1 122.59(11) . .
C6 N7 Cu1 119.16(11) . .
N7 C8 C9 122.10(16) . .
N7 C8 H8 119.0 . .
C9 C8 H8 119.0 . .
C10 C9 C8 119.25(16) . .
C10 C9 H9 120.4 . .
C8 C9 H9 120.4 . .
C11 C10 C9 118.90(15) . .
C11 C10 H10 120.6 . .
C9 C10 H10 120.6 . .
C6 C11 C10 118.69(15) . .
C6 C11 H11 120.7 . .
C10 C11 H11 120.7 . .
C13 C12 H12A 109.5 . .
C13 C12 H12B 109.5 . .
H12A C12 H12B 109.5 . .
C13 C12 H12C 109.5 . .
H12A C12 H12C 109.5 . .
H12B C12 H12C 109.5 . .
O2 C13 O1 125.35(14) . .
O2 C13 C12 119.11(14) . .
O1 C13 C12 115.54(14) . .
C13 O1 Cu1 122.78(10) . .
C13 O2 Mn1 143.64(10) . .
C15 C14 H14A 109.5 . .
C15 C14 H14B 109.5 . .
H14A C14 H14B 109.5 . .
C15 C14 H14C 109.5 . .
H14A C14 H14C 109.5 . .
H14B C14 H14C 109.5 . .
O3 C15 O4 123.49(15) . .
O3 C15 C14 119.53(14) . .
O4 C15 C14 116.98(14) . .
C15 O3 Mn1 129.82(10) . .
C15 O4 Cu1 113.05(10) . .
C17 C16 H16A 109.5 . .
C17 C16 H16B 109.5 . .
H16A C16 H16B 109.5 . .
C17 C16 H16C 109.5 . .
H16A C16 H16C 109.5 . .
H16B C16 H16C 109.5 . .
O6 C17 O5 123.95(15) . .
O6 C17 C16 119.20(14) . .
O5 C17 C16 116.84(13) . .
C17 O5 Cu1 110.99(10) . .
C17 O6 Mn1 145.38(11) . .

loop_
_geom_bond_atom_site_label_1
_geom_bond_atom_site_label_2
_geom_bond_distance
_geom_bond_site_symmetry_2
Cu1 O1 1.9299(11) .
Cu1 O4 1.9521(11) .
Cu1 O5 1.9652(11) .
Cu1 N7 2.0458(13) .
Cu1 N1 2.4267(13) .
Mn1 O2 2.1434(11) 2_676
Mn1 O2 2.1434(11) .
Mn1 O3 2.1559(11) 2_676
Mn1 O3 2.1559(11) .
Mn1 O6 2.2028(11) 2_676
Mn1 O6 2.2028(11) .
N1 C5 1.328(2) .
N1 N2 1.3310(18) .
N2 N3 1.3254(19) .
N2 C1 1.5003(19) .
N3 N4 1.3241(19) .
N4 C5 1.351(2) .
C5 C6 1.466(2) .
C1 C4 1.523(2) .
C1 C2 1.524(2) .
C1 C3 1.525(2) .
C2 H2A 0.9800 .
C2 H2B 0.9800 .
C2 H2C 0.9800 .
C3 H3A 0.9800 .
C3 H3B 0.9800 .
C3 H3C 0.9800 .
C4 H4A 0.9800 .
C4 H4B 0.9800 .
C4 H4C 0.9800 .
C6 N7 1.353(2) .
C6 C11 1.381(2) .
N7 C8 1.341(2) .
C8 C9 1.388(2) .
C8 H8 0.9500 .
C9 C10 1.387(2) .
C9 H9 0.9500 .
C10 C11 1.385(2) .
C10 H10 0.9500 .
C11 H11 0.9500 .
C12 C13 1.510(2) .
C12 H12A 0.9800 .
C12 H12B 0.9800 .
C12 H12C 0.9800 .
C13 O2 1.2468(19) .
C13 O1 1.2708(19) .
C14 C15 1.498(2) .
C14 H14A 0.9800 .
C14 H14B 0.9800 .
C14 H14C 0.9800 .
C15 O3 1.253(2) .
C15 O4 1.2732(19) .
C16 C17 1.508(2) .
C16 H16A 0.9800 .
C16 H16B 0.9800 .
C16 H16C 0.9800 .
C17 O6 1.2471(19) .
C17 O5 1.2730(19) .

loop_
_geom_hbond_atom_site_label_D
_geom_hbond_atom_site_label_H
_geom_hbond_atom_site_label_A
_geom_hbond_distance_DH
_geom_hbond_distance_HA
_geom_hbond_distance_DA
_geom_hbond_angle_DHA
_geom_hbond_site_symmetry_A
C3 H3C O5 0.98 2.56 3.490(2) 158. 2_667
C8 H8 O3 0.95 2.55 3.108(2) 118. .
C10 H10 O5 0.95 2.56 3.412(2) 150. 1_655
C14 H14B O4 0.98 2.40 3.384(2) 179. 2_766

loop_
_geom_torsion_atom_site_label_1
_geom_torsion_atom_site_label_2
_geom_torsion_atom_site_label_3
_geom_torsion_atom_site_label_4
_geom_torsion
_geom_torsion_site_symmetry_1
O1 Cu1 N1 C5 176.92(10) .
O4 Cu1 N1 C5 86.79(10) .
O5 Cu1 N1 C5 -92.43(10) .
N7 Cu1 N1 C5 -3.53(10) .
O1 Cu1 N1 N2 16.0(2) .
O4 Cu1 N1 N2 -74.1(2) .
O5 Cu1 N1 N2 106.7(2) .
N7 Cu1 N1 N2 -164.4(2) .
C5 N1 N2 N3 -0.20(16) .
Cu1 N1 N2 N3 160.91(17) .
C5 N1 N2 C1 -179.59(13) .
Cu1 N1 N2 C1 -18.5(3) .
N1 N2 N3 N4 0.08(17) .
C1 N2 N3 N4 179.45(13) .
N2 N3 N4 C5 0.08(16) .
N2 N1 C5 N4 0.25(16) .
Cu1 N1 C5 N4 -170.84(10) .
N2 N1 C5 C6 179.02(14) .
Cu1 N1 C5 C6 7.93(16) .
N3 N4 C5 N1 -0.22(17) .
N3 N4 C5 C6 -178.96(14) .
N3 N2 C1 C4 -113.05(16) .
N1 N2 C1 C4 66.27(17) .
N3 N2 C1 C2 127.92(15) .
N1 N2 C1 C2 -52.76(17) .
N3 N2 C1 C3 7.9(2) .
N1 N2 C1 C3 -172.78(13) .
N1 C5 C6 N7 -9.9(2) .
N4 C5 C6 N7 168.72(14) .
N1 C5 C6 C11 171.79(15) .
N4 C5 C6 C11 -9.6(2) .
C11 C6 N7 C8 2.4(2) .
C5 C6 N7 C8 -175.85(14) .
C11 C6 N7 Cu1 -176.08(12) .
C5 C6 N7 Cu1 5.66(18) .
O4 Cu1 N7 C8 87.64(13) .
O5 Cu1 N7 C8 -84.56(13) .
N1 Cu1 N7 C8 -179.64(13) .
O4 Cu1 N7 C6 -93.94(12) .
O5 Cu1 N7 C6 93.87(12) .
N1 Cu1 N7 C6 -1.21(11) .
C6 N7 C8 C9 0.4(2) .
Cu1 N7 C8 C9 178.84(13) .
N7 C8 C9 C10 -2.5(3) .
C8 C9 C10 C11 1.7(3) .
N7 C6 C11 C10 -3.1(2) .
C5 C6 C11 C10 175.12(15) .
C9 C10 C11 C6 0.9(2) .
O2 C13 O1 Cu1 -7.7(2) .
C12 C13 O1 Cu1 171.53(10) .
O4 Cu1 O1 C13 -71.65(12) .
O5 Cu1 O1 C13 100.48(12) .
N1 Cu1 O1 C13 -164.53(12) .
O1 C13 O2 Mn1 -10.3(3) .
C12 C13 O2 Mn1 170.47(13) .
O3 Mn1 O2 C13 -117.74(18) 2_676
O3 Mn1 O2 C13 62.26(18) .
O6 Mn1 O2 C13 147.93(18) 2_676
O6 Mn1 O2 C13 -32.07(18) .
O4 C15 O3 Mn1 -69.7(2) .
C14 C15 O3 Mn1 109.95(15) .
O2 Mn1 O3 C15 -172.42(14) 2_676
O2 Mn1 O3 C15 7.59(14) .
O6 Mn1 O3 C15 -77.11(14) 2_676
O6 Mn1 O3 C15 102.89(14) .
O3 C15 O4 Cu1 3.62(19) .
C14 C15 O4 Cu1 -176.05(11) .
O1 Cu1 O4 C15 107.49(10) .
N7 Cu1 O4 C15 -80.50(11) .
N1 Cu1 O4 C15 -157.29(10) .
O6 C17 O5 Cu1 -3.53(18) .
C16 C17 O5 Cu1 176.10(10) .
O1 Cu1 O5 C17 -97.69(10) .
N7 Cu1 O5 C17 90.34(10) .
N1 Cu1 O5 C17 167.05(10) .
O5 C17 O6 Mn1 55.6(3) .
C16 C17 O6 Mn1 -124.02(18) .
O2 Mn1 O6 C17 -178.5(2) 2_676
O2 Mn1 O6 C17 1.5(2) .
O3 Mn1 O6 C17 87.9(2) 2_676
O3 Mn1 O6 C17 -92.1(2) .
